data_7032480
loop_
_publ_author_name
'Matussek, Julia'
'Herbst-Irmer, Regine'
'Objartel, Ina'
'Stalke, Dietmar'

_publ_section_title
;
 Transition metal complexes containing the S(NtBu)4(2-) tetraimidosulfate
 dianion.
;
_journal_issue 42
_journal_name_full 'Dalton transactions (Cambridge, England : 2003)'
_journal_page_first 15944
_journal_page_last 15949
_journal_paper_doi 10.1039/c4dt01995d
_journal_volume 43
_journal_year 2014
_chemical_formula_sum 'C34 H66 Cu2 N4 O6 S'
_chemical_formula_weight 786.04
_chemical_name_systematic
;
 ?
;
_space_group_crystal_system monoclinic
_space_group_IT_number 13
_space_group_name_Hall '-P 2yac'
_space_group_name_H-M_alt 'P 1 2/n 1'
_symmetry_space_group_name_Hall '-P 2yac'
_symmetry_space_group_name_H-M 'P 1 2/n 1'
_atom_sites_solution_hydrogens geom
_audit_creation_method SHELXL-2014
_cell_angle_alpha 90
_cell_angle_beta 93.85(2)
_cell_angle_gamma 90
_cell_formula_units_Z 2
_cell_length_a 12.546(2)
_cell_length_b 9.281(2)
_cell_length_c 16.950(3)
_cell_measurement_reflns_used 7393
_cell_measurement_temperature 100(2)
_cell_measurement_theta_max 27.3705
_cell_measurement_theta_min 2.501
_cell_volume 1969.2(6)
_computing_cell_refinement 'SAINT V7.68A'
_computing_data_collection 'APEX2 v2012.2'
_computing_data_reduction 'SAINT V7.68A'
_computing_structure_refinement 'SHELXL-2014 (Sheldrick, 2014)'
_diffrn_ambient_temperature 100(2)
_diffrn_measured_fraction_theta_full 1.000
_diffrn_measured_fraction_theta_max 0.999
_diffrn_measurement_device_type 'Bruker Smart APEX II Quazar'
_diffrn_measurement_method 'omega scans'
_diffrn_radiation_type MoK\a
_diffrn_radiation_wavelength 0.71073
_diffrn_reflns_av_R_equivalents 0.0350
_diffrn_reflns_av_unetI/netI 0.0244
_diffrn_reflns_Laue_measured_fraction_full 1.000
_diffrn_reflns_Laue_measured_fraction_max 0.999
_diffrn_reflns_limit_h_max 15
_diffrn_reflns_limit_h_min -15
_diffrn_reflns_limit_k_max 11
_diffrn_reflns_limit_k_min -11
_diffrn_reflns_limit_l_max 21
_diffrn_reflns_limit_l_min -21
_diffrn_reflns_number 26841
_diffrn_reflns_point_group_measured_fraction_full 1.000
_diffrn_reflns_point_group_measured_fraction_max 0.999
_diffrn_reflns_theta_full 25.242
_diffrn_reflns_theta_max 26.371
_diffrn_reflns_theta_min 1.958
_diffrn_source 'INCOATEC Mo Microsource'
_exptl_absorpt_coefficient_mu 1.178
_exptl_absorpt_correction_T_max 0.7455
_exptl_absorpt_correction_T_min 0.6887
_exptl_absorpt_correction_type multi-scan
_exptl_absorpt_process_details SADABS-2012/1
_exptl_crystal_colour colorless
_exptl_crystal_density_diffrn 1.326
_exptl_crystal_description block
_exptl_crystal_F_000 840
_exptl_crystal_size_max 0.08
_exptl_crystal_size_mid 0.08
_exptl_crystal_size_min 0.01
_refine_diff_density_max 0.416
_refine_diff_density_min -0.259
_refine_diff_density_rms 0.053
_refine_ls_extinction_method none
_refine_ls_goodness_of_fit_ref 1.045
_refine_ls_hydrogen_treatment constr
_refine_ls_matrix_type full
_refine_ls_number_parameters 311
_refine_ls_number_reflns 4036
_refine_ls_number_restraints 558
_refine_ls_restrained_S_all 0.988
_refine_ls_R_factor_all 0.0367
_refine_ls_R_factor_gt 0.0270
_refine_ls_shift/su_max 0.001
_refine_ls_shift/su_mean 0.000
_refine_ls_structure_factor_coef Fsqd
_refine_ls_weighting_details 'w=1/[\s^2^(Fo^2^)+(0.0340P)^2^+0.8161P] where P=(Fo^2^+2Fc^2^)/3'
_refine_ls_weighting_scheme calc
_refine_ls_wR_factor_gt 0.0641
_refine_ls_wR_factor_ref 0.0673
_reflns_Friedel_coverage 0.000
_reflns_number_gt 3384
_reflns_number_total 4036
_reflns_threshold_expression 'I > 2\s(I)'
_cod_data_source_file c4dt01995d2.cif
_cod_data_source_block 3
_cod_depositor_comments 'Adding full bibliography for 7032480--7032482.cif.'
_cod_database_code 7032480
_shelx_space_group_comment
;
The symmetry employed for this shelxl refinement is uniquely defined
by the following loop, which should always be used as a source of
symmetry information in preference to the above space-group names.
They are only intended as comments.
;
_shelxl_version_number 2014-3

loop_
_space_group_symop_operation_xyz
'x, y, z'
'-x+1/2, y, -z+1/2'
'-x, -y, -z'
'x-1/2, -y, z-1/2'

loop_
_atom_site_label
_atom_site_type_symbol
_atom_site_fract_x
_atom_site_fract_y
_atom_site_fract_z
_atom_site_U_iso_or_equiv
_atom_site_adp_type
_atom_site_occupancy
_atom_site_site_symmetry_order
_atom_site_calc_flag
_atom_site_refinement_flags_posn
_atom_site_refinement_flags_adp
_atom_site_refinement_flags_occupancy
_atom_site_disorder_assembly
_atom_site_disorder_group
C1 C 0.41267(14) 0.31570(19) 0.24487(11) 0.0171(4) Uani 1 1 d . . . . .
C2 C 0.52801(15) 0.2644(2) 0.23760(12) 0.0225(4) Uani 1 1 d . . . . .
H2A H 0.5419 0.1798 0.2713 0.034 Uiso 1 1 calc R U . . .
H2B H 0.5776 0.3418 0.2544 0.034 Uiso 1 1 calc R U . . .
H2C H 0.5381 0.2391 0.1825 0.034 Uiso 1 1 calc R U . . .
C3 C 0.39620(17) 0.4554(2) 0.19717(12) 0.0244(4) Uani 1 1 d . . . . .
H3A H 0.3239 0.4920 0.2029 0.037 Uiso 1 1 calc R U . . .
H3B H 0.4057 0.4359 0.1412 0.037 Uiso 1 1 calc R U . . .
H3C H 0.4485 0.5274 0.2169 0.037 Uiso 1 1 calc R U . . .
C4 C 0.39711(16) 0.3485(2) 0.33204(11) 0.0211(4) Uani 1 1 d . . . . .
H4A H 0.3237 0.3812 0.3375 0.032 Uiso 1 1 calc R U . . .
H4B H 0.4471 0.4242 0.3507 0.032 Uiso 1 1 calc R U . . .
H4C H 0.4106 0.2611 0.3636 0.032 Uiso 1 1 calc R U . . .
C5 C 0.12960(14) -0.08336(18) 0.16230(10) 0.0151(4) Uani 1 1 d . . . . .
C6 C 0.17932(15) -0.22343(19) 0.13479(11) 0.0202(4) Uani 1 1 d . . . . .
H6A H 0.2297 -0.2604 0.1766 0.030 Uiso 1 1 calc R U . . .
H6B H 0.2172 -0.2049 0.0871 0.030 Uiso 1 1 calc R U . . .
H6C H 0.1229 -0.2948 0.1230 0.030 Uiso 1 1 calc R U . . .
C7 C 0.04850(15) -0.0324(2) 0.09709(11) 0.0202(4) Uani 1 1 d . . . . .
H7A H 0.0130 0.0551 0.1145 0.030 Uiso 1 1 calc R U . . .
H7B H -0.0049 -0.1079 0.0858 0.030 Uiso 1 1 calc R U . . .
H7C H 0.0853 -0.0114 0.0492 0.030 Uiso 1 1 calc R U . . .
C8 C 0.07117(15) -0.1146(2) 0.23714(10) 0.0184(4) Uani 1 1 d . . . . .
H8A H 0.0381 -0.0258 0.2551 0.028 Uiso 1 1 calc R U . . .
H8B H 0.1223 -0.1505 0.2788 0.028 Uiso 1 1 calc R U . . .
H8C H 0.0157 -0.1873 0.2254 0.028 Uiso 1 1 calc R U . . .
C9 C 0.31296(15) 0.0288(2) -0.05887(11) 0.0207(4) Uani 1 1 d . . . . .
C10 C 0.25760(18) -0.0563(2) -0.12550(12) 0.0306(5) Uani 1 1 d . . . . .
H10A H 0.2434 -0.1542 -0.1072 0.046 Uiso 1 1 calc R U . . .
H10B H 0.3035 -0.0607 -0.1700 0.046 Uiso 1 1 calc R U . . .
H10C H 0.1900 -0.0092 -0.1425 0.046 Uiso 1 1 calc R U . . .
C11 C 0.40149(16) 0.1120(2) -0.07267(11) 0.0228(4) Uani 1 1 d . . . . .
H11 H 0.4275 0.1089 -0.1240 0.027 Uiso 1 1 calc R U . . .
C12 C 0.45473(15) 0.1996(2) -0.01640(11) 0.0205(4) Uani 1 1 d . . . . .
C13 C 0.54989(17) 0.2859(2) -0.03770(12) 0.0282(5) Uani 1 1 d . . . . .
H13A H 0.6119 0.2599 -0.0024 0.042 Uiso 1 1 calc R U . . .
H13B H 0.5347 0.3888 -0.0321 0.042 Uiso 1 1 calc R U . . .
H13C H 0.5652 0.2654 -0.0925 0.042 Uiso 1 1 calc R U . . .
N1 N 0.33931(12) 0.20405(15) 0.20869(8) 0.0147(3) Uani 1 1 d . . . . .
N2 N 0.21565(11) 0.02780(15) 0.17239(8) 0.0140(3) Uani 1 1 d . . . . .
O1 O 0.27077(11) 0.01788(14) 0.00738(7) 0.0219(3) Uani 1 1 d . . . . .
O2 O 0.42880(11) 0.21559(14) 0.05459(7) 0.0218(3) Uani 1 1 d . . . . .
S1 S 0.2500 0.11607(6) 0.2500 0.01189(12) Uani 1 2 d S T P . .
Cu1 Cu 0.31681(2) 0.11575(2) 0.10387(2) 0.01483(7) Uani 1 1 d . . . . .
O3 O 0.4109(3) 0.3696(5) 0.6190(3) 0.0337(9) Uani 0.7 1 d D U P A 1
C14 C 0.3717(9) 0.3804(13) 0.5384(4) 0.039(2) Uani 0.7 1 d D U P A 1
H14A H 0.3398 0.2881 0.5195 0.047 Uiso 0.7 1 calc R U P A 1
H14B H 0.4298 0.4069 0.5044 0.047 Uiso 0.7 1 calc R U P A 1
C15 C 0.2890(8) 0.4964(9) 0.5378(3) 0.055(2) Uani 0.7 1 d D U P A 1
H15A H 0.2324 0.4800 0.4952 0.066 Uiso 0.7 1 calc R U P A 1
H15B H 0.3213 0.5923 0.5304 0.066 Uiso 0.7 1 calc R U P A 1
C16 C 0.2442(5) 0.4848(8) 0.6188(3) 0.0343(17) Uani 0.7 1 d D U P A 1
H16A H 0.2459 0.5793 0.6459 0.041 Uiso 0.7 1 calc R U P A 1
H16B H 0.1697 0.4489 0.6143 0.041 Uiso 0.7 1 calc R U P A 1
C17 C 0.3176(6) 0.3780(9) 0.6629(4) 0.0267(12) Uani 0.7 1 d D U P A 1
H17A H 0.3363 0.4118 0.7175 0.032 Uiso 0.7 1 calc R U P A 1
H17B H 0.2829 0.2825 0.6654 0.032 Uiso 0.7 1 calc R U P A 1
O3A O 0.2737(15) 0.5823(18) 0.5764(10) 0.045(4) Uani 0.1 1 d D U P B 2
C14A C 0.306(4) 0.488(4) 0.5173(13) 0.036(6) Uani 0.1 1 d D U P B 2
H14C H 0.3537 0.5385 0.4820 0.043 Uiso 0.1 1 calc R U P B 2
H14D H 0.2432 0.4511 0.4850 0.043 Uiso 0.1 1 calc R U P B 2
C15A C 0.364(4) 0.367(4) 0.5605(18) 0.034(5) Uani 0.1 1 d D U P B 2
H15C H 0.4425 0.3815 0.5611 0.041 Uiso 0.1 1 calc R U P B 2
H15D H 0.3459 0.2735 0.5353 0.041 Uiso 0.1 1 calc R U P B 2
C16A C 0.327(4) 0.373(4) 0.6435(17) 0.031(5) Uani 0.1 1 d D U P B 2
H16C H 0.2909 0.2823 0.6568 0.037 Uiso 0.1 1 calc R U P B 2
H16D H 0.3876 0.3901 0.6826 0.037 Uiso 0.1 1 calc R U P B 2
C17A C 0.250(3) 0.497(3) 0.6427(16) 0.038(5) Uani 0.1 1 d D U P B 2
H17C H 0.1751 0.4619 0.6369 0.045 Uiso 0.1 1 calc R U P B 2
H17D H 0.2596 0.5535 0.6922 0.045 Uiso 0.1 1 calc R U P B 2
O3B O 0.3823(12) 0.3330(19) 0.6179(11) 0.048(4) Uani 0.2 1 d D U P C 3
C14B C 0.371(2) 0.363(4) 0.5359(12) 0.024(4) Uani 0.2 1 d D U P C 3
H14E H 0.3593 0.2718 0.5059 0.029 Uiso 0.2 1 calc R U P C 3
H14F H 0.4365 0.4090 0.5188 0.029 Uiso 0.2 1 calc R U P C 3
C15B C 0.2773(19) 0.461(2) 0.5202(10) 0.031(4) Uani 0.2 1 d D U P C 3
H15E H 0.3009 0.5538 0.4987 0.038 Uiso 0.2 1 calc R U P C 3
H15F H 0.2247 0.4166 0.4813 0.038 Uiso 0.2 1 calc R U P C 3
C16B C 0.2286(17) 0.484(3) 0.5971(11) 0.032(4) Uani 0.2 1 d D U P C 3
H16E H 0.2315 0.5866 0.6124 0.039 Uiso 0.2 1 calc R U P C 3
H16F H 0.1532 0.4515 0.5939 0.039 Uiso 0.2 1 calc R U P C 3
C17B C 0.295(2) 0.394(3) 0.6548(12) 0.035(4) Uani 0.2 1 d D U P C 3
H17E H 0.3212 0.4552 0.6999 0.042 Uiso 0.2 1 calc R U P C 3
H17F H 0.2500 0.3168 0.6754 0.042 Uiso 0.2 1 calc R U P C 3

loop_
_atom_site_aniso_label
_atom_site_aniso_U_11
_atom_site_aniso_U_22
_atom_site_aniso_U_33
_atom_site_aniso_U_23
_atom_site_aniso_U_13
_atom_site_aniso_U_12
C1 0.0180(10) 0.0150(9) 0.0184(9) -0.0014(7) 0.0019(7) -0.0042(7)
C2 0.0195(10) 0.0236(10) 0.0244(10) 0.0003(8) 0.0022(8) -0.0046(8)
C3 0.0300(11) 0.0171(9) 0.0263(11) 0.0016(8) 0.0031(8) -0.0049(8)
C4 0.0245(10) 0.0189(9) 0.0200(10) -0.0044(7) 0.0012(8) -0.0054(8)
C5 0.0159(9) 0.0150(8) 0.0144(9) -0.0011(7) 0.0003(7) -0.0032(7)
C6 0.0224(10) 0.0162(9) 0.0220(10) -0.0025(7) 0.0018(8) -0.0024(7)
C7 0.0188(10) 0.0236(10) 0.0179(9) 0.0007(8) -0.0008(8) -0.0011(8)
C8 0.0194(9) 0.0200(9) 0.0161(9) 0.0007(7) 0.0027(7) -0.0046(8)
C9 0.0257(10) 0.0216(9) 0.0148(9) 0.0001(7) 0.0029(8) 0.0074(8)
C10 0.0352(13) 0.0387(12) 0.0182(10) -0.0068(9) 0.0041(9) -0.0009(10)
C11 0.0269(11) 0.0285(10) 0.0137(9) 0.0017(8) 0.0074(8) 0.0059(9)
C12 0.0238(10) 0.0195(9) 0.0193(9) 0.0055(7) 0.0079(8) 0.0060(8)
C13 0.0293(11) 0.0311(11) 0.0254(11) 0.0038(9) 0.0106(9) -0.0014(9)
N1 0.0176(8) 0.0139(7) 0.0129(7) -0.0005(6) 0.0031(6) -0.0031(6)
N2 0.0158(8) 0.0161(7) 0.0103(7) -0.0013(6) 0.0012(6) -0.0024(6)
O1 0.0276(7) 0.0249(7) 0.0138(6) -0.0025(5) 0.0050(5) -0.0049(6)
O2 0.0268(7) 0.0227(7) 0.0168(7) -0.0012(5) 0.0072(6) -0.0038(6)
S1 0.0142(3) 0.0119(3) 0.0097(3) 0.000 0.0017(2) 0.000
Cu1 0.01912(13) 0.01497(11) 0.01080(11) 0.00007(9) 0.00400(8) -0.00143(9)
O3 0.0239(17) 0.045(2) 0.0317(16) -0.0019(14) -0.0046(13) 0.0033(14)
C14 0.045(3) 0.047(6) 0.024(3) -0.001(2) 0.000(2) 0.009(4)
C15 0.070(4) 0.061(4) 0.034(3) 0.009(3) 0.005(3) 0.036(3)
C16 0.032(3) 0.041(3) 0.028(3) -0.007(3) -0.010(3) 0.013(2)
C17 0.026(3) 0.025(2) 0.029(2) 0.000(2) -0.001(2) 0.0034(19)
O3A 0.060(9) 0.039(6) 0.037(7) -0.013(6) 0.009(6) 0.005(6)
C14A 0.044(11) 0.035(9) 0.030(7) -0.014(6) 0.010(7) -0.001(8)
C15A 0.042(9) 0.033(8) 0.028(8) -0.012(7) 0.010(8) -0.001(7)
C16A 0.038(10) 0.029(8) 0.026(8) -0.016(6) 0.008(7) -0.003(7)
C17A 0.047(10) 0.035(8) 0.032(8) -0.016(7) 0.007(8) 0.002(8)
O3B 0.045(7) 0.069(9) 0.029(5) 0.010(5) 0.003(5) 0.020(7)
C14B 0.037(7) 0.009(6) 0.024(6) -0.002(5) -0.002(5) -0.008(5)
C15B 0.036(7) 0.032(7) 0.025(6) -0.007(5) -0.006(5) 0.000(5)
C16B 0.032(6) 0.032(6) 0.032(7) -0.008(6) -0.006(6) -0.010(5)
C17B 0.033(8) 0.047(9) 0.026(6) -0.005(5) 0.000(5) -0.003(6)

loop_
_atom_type_symbol
_atom_type_description
_atom_type_scat_dispersion_real
_atom_type_scat_dispersion_imag
_atom_type_scat_source
C C 0.0033 0.0016 'International Tables Vol C Tables 4.2.6.8 and 6.1.1.4'
H H 0.0000 0.0000 'International Tables Vol C Tables 4.2.6.8 and 6.1.1.4'
N N 0.0061 0.0033 'International Tables Vol C Tables 4.2.6.8 and 6.1.1.4'
O O 0.0106 0.0060 'International Tables Vol C Tables 4.2.6.8 and 6.1.1.4'
S S 0.1246 0.1234 'International Tables Vol C Tables 4.2.6.8 and 6.1.1.4'
Cu Cu 0.3201 1.2651 'International Tables Vol C Tables 4.2.6.8 and 6.1.1.4'

loop_
_geom_angle_atom_site_label_1
_geom_angle_atom_site_label_2
_geom_angle_atom_site_label_3
_geom_angle
_geom_angle_site_symmetry_1
_geom_angle_site_symmetry_3
N1 C1 C4 114.80(15) . .
N1 C1 C3 108.23(15) . .
C4 C1 C3 108.58(15) . .
N1 C1 C2 108.10(14) . .
C4 C1 C2 108.68(16) . .
C3 C1 C2 108.27(15) . .
N2 C5 C7 108.06(14) . .
N2 C5 C6 108.39(14) . .
C7 C5 C6 107.98(15) . .
N2 C5 C8 114.65(14) . .
C7 C5 C8 108.96(15) . .
C6 C5 C8 108.61(14) . .
O1 C9 C11 125.24(18) . .
O1 C9 C10 114.81(17) . .
C11 C9 C10 119.95(17) . .
C9 C11 C12 124.33(17) . .
O2 C12 C11 125.01(17) . .
O2 C12 C13 114.96(17) . .
C11 C12 C13 120.03(17) . .
C1 N1 S1 127.67(12) . .
C1 N1 Cu1 135.33(11) . .
S1 N1 Cu1 97.00(7) . .
C5 N2 S1 127.29(12) . .
C5 N2 Cu1 135.45(11) . .
S1 N2 Cu1 97.24(7) . .
C9 O1 Cu1 126.23(12) . .
C12 O2 Cu1 126.47(13) . .
N2 S1 N2 117.74(11) 2 .
N2 S1 N1 118.14(8) 2 .
N2 S1 N1 93.47(7) . .
N2 S1 N1 93.47(7) 2 2
N2 S1 N1 118.14(8) . 2
N1 S1 N1 118.06(11) . 2
N2 S1 Cu1 133.26(6) 2 .
N2 S1 Cu1 46.65(5) . .
N1 S1 Cu1 46.82(5) . .
N1 S1 Cu1 133.27(6) 2 .
N2 S1 Cu1 46.65(5) 2 2
N2 S1 Cu1 133.26(6) . 2
N1 S1 Cu1 133.28(6) . 2
N1 S1 Cu1 46.82(5) 2 2
Cu1 S1 Cu1 179.87(3) . 2
O2 Cu1 O1 92.56(6) . .
O2 Cu1 N2 169.33(6) . .
O1 Cu1 N2 97.93(6) . .
O2 Cu1 N1 97.33(6) . .
O1 Cu1 N1 169.79(6) . .
N2 Cu1 N1 72.29(6) . .
O2 Cu1 S1 133.47(4) . .
O1 Cu1 S1 133.97(4) . .
N2 Cu1 S1 36.11(4) . .
N1 Cu1 S1 36.18(4) . .
C14 O3 C17 104.7(5) . .
O3 C14 C15 104.6(5) . .
C14 C15 C16 104.0(4) . .
C17 C16 C15 104.0(4) . .
O3 C17 C16 105.7(4) . .
C14A O3A C17A 107.7(17) . .
O3A C14A C15A 105.6(16) . .
C14A C15A C16A 104.7(13) . .
C17A C16A C15A 105.1(13) . .
O3A C17A C16A 105.2(17) . .
C14B O3B C17B 108.8(13) . .
O3B C14B C15B 108.7(13) . .
C16B C15B C14B 107.0(11) . .
C17B C16B C15B 104.6(11) . .
O3B C17B C16B 110.3(13) . .

loop_
_geom_bond_atom_site_label_1
_geom_bond_atom_site_label_2
_geom_bond_distance
_geom_bond_site_symmetry_2
C1 N1 1.490(2) .
C1 C4 1.534(3) .
C1 C3 1.534(3) .
C1 C2 1.536(3) .
C5 N2 1.495(2) .
C5 C7 1.526(2) .
C5 C6 1.528(2) .
C5 C8 1.535(2) .
C9 O1 1.277(2) .
C9 C11 1.385(3) .
C9 C10 1.509(3) .
C11 C12 1.390(3) .
C12 O2 1.276(2) .
C12 C13 1.502(3) .
N1 S1 1.5867(14) .
N1 Cu1 1.9598(15) .
N2 S1 1.5847(14) .
N2 Cu1 1.9555(15) .
O1 Cu1 1.9253(13) .
O2 Cu1 1.9204(13) .
S1 N2 1.5846(14) 2
S1 N1 1.5867(14) 2
S1 Cu1 2.6677(5) .
S1 Cu1 2.6677(5) 2
O3 C14 1.424(6) .
O3 C17 1.431(6) .
C14 C15 1.495(6) .
C15 C16 1.521(7) .
C16 C17 1.516(5) .
O3A C14A 1.409(15) .
O3A C17A 1.423(15) .
C14A C15A 1.502(15) .
C15A C16A 1.515(18) .
C16A C17A 1.499(15) .
O3B C14B 1.414(14) .
O3B C17B 1.422(13) .
C14B C15B 1.495(14) .
C15B C16B 1.493(15) .
C16B C17B 1.488(13) .
